data_4507870
loop_
_publ_author_name
'Chen, Na'
'Li, Ming-Xing'
'Yang, Peng'
'He, Xiang'
'Shao, Min'
'Zhu, Shou-Rong'

_publ_section_title
;
 Chiral Coordination Polymers with SHG-Active and Luminescence: An Unusual
 Homochiral 3D MOF Constructed from Achiral Components
;
_journal_issue 6
_journal_name_full 'Crystal Growth &amp; Design'
_journal_page_first 2650
_journal_paper_doi 10.1021/cg400426m
_journal_volume 13
_journal_year 2013
_chemical_formula_sum 'C22 H25 Cd N3 O5'
_chemical_formula_weight 523.85
_chemical_name_systematic
; 
 ? 
;
_space_group_IT_number 19
_symmetry_cell_setting orthorhombic
_symmetry_space_group_name_Hall 'P 2ac 2ab'
_symmetry_space_group_name_H-M 'P 21 21 21'
_atom_sites_solution_hydrogens geom
_atom_sites_solution_primary direct
_atom_sites_solution_secondary difmap
_audit_creation_method SHELXL-97
_cell_angle_alpha 90.00
_cell_angle_beta 90.00
_cell_angle_gamma 90.00
_cell_formula_units_Z 4
_cell_length_a 6.8486(12)
_cell_length_b 13.200(2)
_cell_length_c 23.247(4)
_cell_measurement_temperature 293(2)
_cell_volume 2101.6(6)
_computing_cell_refinement 'Bruker SAINT'
_computing_data_collection 'Bruker APEX2'
_computing_data_reduction 'Bruker SAINT'
_computing_molecular_graphics 'Bruker SHELXTL'
_computing_publication_material 'Bruker SHELXTL'
_computing_structure_refinement 'SHELXL-97 (Sheldrick, 1997)'
_computing_structure_solution 'SHELXS-97 (Sheldrick, 1990)'
_diffrn_ambient_temperature 293(2)
_diffrn_measured_fraction_theta_full 1.000
_diffrn_measured_fraction_theta_max 1.000
_diffrn_measurement_device_type 'Bruker APEX-II CCD'
_diffrn_measurement_method '\f and \w scans'
_diffrn_radiation_monochromator graphite
_diffrn_radiation_source 'fine-focus sealed tube'
_diffrn_radiation_type MoK\a
_diffrn_radiation_wavelength 0.71073
_diffrn_reflns_av_R_equivalents 0.0378
_diffrn_reflns_av_sigmaI/netI 0.0478
_diffrn_reflns_limit_h_max 8
_diffrn_reflns_limit_h_min -8
_diffrn_reflns_limit_k_max 17
_diffrn_reflns_limit_k_min -16
_diffrn_reflns_limit_l_max 30
_diffrn_reflns_limit_l_min -22
_diffrn_reflns_number 13222
_diffrn_reflns_theta_full 27.57
_diffrn_reflns_theta_max 27.57
_diffrn_reflns_theta_min 1.75
_exptl_absorpt_coefficient_mu 1.079
_exptl_absorpt_correction_T_max 0.9480
_exptl_absorpt_correction_T_min 0.8998
_exptl_absorpt_correction_type multi-scan
_exptl_crystal_colour colourless
_exptl_crystal_density_diffrn 1.656
_exptl_crystal_density_method 'not measured'
_exptl_crystal_description block
_exptl_crystal_F_000 1064
_exptl_crystal_size_max 0.10
_exptl_crystal_size_mid 0.08
_exptl_crystal_size_min 0.05
_refine_diff_density_max 0.463
_refine_diff_density_min -0.432
_refine_diff_density_rms 0.065
_refine_ls_abs_structure_details 'Flack H D (1983), Acta Cryst. A39, 876-881'
_refine_ls_abs_structure_Flack 0.03(2)
_refine_ls_extinction_method none
_refine_ls_goodness_of_fit_ref 1.093
_refine_ls_hydrogen_treatment mixed
_refine_ls_matrix_type full
_refine_ls_number_parameters 296
_refine_ls_number_reflns 4809
_refine_ls_number_restraints 0
_refine_ls_restrained_S_all 1.093
_refine_ls_R_factor_all 0.0340
_refine_ls_R_factor_gt 0.0313
_refine_ls_shift/su_max 0.001
_refine_ls_shift/su_mean 0.000
_refine_ls_structure_factor_coef Fsqd
_refine_ls_weighting_details 'calc w=1/[\s^2^(Fo^2^)+(0.0188P)^2^+0.0000P] where P=(Fo^2^+2Fc^2^)/3'
_refine_ls_weighting_scheme calc
_refine_ls_wR_factor_gt 0.0611
_refine_ls_wR_factor_ref 0.0631
_reflns_number_gt 4531
_reflns_number_total 4809
_reflns_threshold_expression >2sigma(I)
_cod_data_source_file cg400426m_si_004.cif
_cod_data_source_block 1
_cod_depositor_comments
;
The following automatic conversions were performed:

'_symmetry_cell_setting' value 'Orthorhombic' changed to
'orthorhombic' according to
/home/saulius/struct/CIF-dictionaries/cif_core.dic dictionary named
'cif_core.dic' version 2.3.1 from 2005-06-27.

Automatic conversion script
Id: cif_fix_values 1891 2012-01-12 08:04:46Z andrius 
;
_cod_original_sg_symbol_H-M P212121
_cod_database_code 4507870

loop_
_symmetry_equiv_pos_as_xyz
'x, y, z'
'-x+1/2, -y, z+1/2'
'x+1/2, -y+1/2, -z'
'-x, y+1/2, -z+1/2'

loop_
_atom_site_label
_atom_site_type_symbol
_atom_site_fract_x
_atom_site_fract_y
_atom_site_fract_z
_atom_site_U_iso_or_equiv
_atom_site_adp_type
_atom_site_occupancy
_atom_site_symmetry_multiplicity
_atom_site_calc_flag
_atom_site_refinement_flags
H5A H 0.209(7) 0.681(4) 0.820(2) 0.070(17) Uiso 1 1 d .
H5B H 0.233(8) 0.611(4) 0.862(2) 0.09(2) Uiso 1 1 d .
H3 H 0.525(7) 0.838(3) 1.045(2) 0.082(17) Uiso 1 1 d .
Cd1 Cd 0.61516(3) 0.676778(18) 0.847730(10) 0.02931(7) Uani 1 1 d .
C1 C 0.5551(5) 0.9325(3) 0.83860(16) 0.0401(9) Uani 1 1 d .
H1 H 0.5588 0.9200 0.7992 0.048 Uiso 1 1 calc R
C2 C 0.5416(5) 1.0325(3) 0.85698(17) 0.0423(9) Uani 1 1 d .
H2 H 0.5359 1.0855 0.8307 0.051 Uiso 1 1 calc R
C3 C 0.5370(6) 1.0504(3) 0.91504(18) 0.0488(10) Uani 1 1 d .
H13 H 0.5298 1.1164 0.9289 0.059 Uiso 1 1 calc R
C4 C 0.5430(5) 0.9692(3) 0.95318(17) 0.0372(8) Uani 1 1 d .
H4 H 0.5401 0.9800 0.9927 0.045 Uiso 1 1 calc R
C5 C 0.5536(5) 0.8724(3) 0.93110(15) 0.0306(7) Uani 1 1 d .
C6 C 0.5545(4) 0.7810(2) 0.96715(14) 0.0271(7) Uani 1 1 d .
C7 C 0.5468(4) 0.6793(3) 1.04190(13) 0.0310(7) Uani 1 1 d .
C8 C 0.5405(5) 0.6324(3) 1.09526(15) 0.0384(8) Uani 1 1 d .
H8 H 0.5370 0.6696 1.1292 0.046 Uiso 1 1 calc R
C9 C 0.5397(6) 0.5289(3) 1.09570(17) 0.0436(9) Uani 1 1 d .
H9 H 0.5362 0.4951 1.1308 0.052 Uiso 1 1 calc R
C10 C 0.5440(5) 0.4728(3) 1.04512(17) 0.0433(9) Uani 1 1 d .
H10 H 0.5413 0.4025 1.0474 0.052 Uiso 1 1 calc R
C11 C 0.5522(5) 0.5180(3) 0.99179(16) 0.0353(8) Uani 1 1 d .
H11 H 0.5554 0.4799 0.9582 0.042 Uiso 1 1 calc R
C12 C 0.5555(5) 0.6234(3) 0.99058(15) 0.0317(8) Uani 1 1 d .
C13 C 0.8196(5) 0.7278(2) 0.75089(15) 0.0306(7) Uani 1 1 d .
C14 C 0.9161(5) 0.7559(2) 0.69411(13) 0.0273(7) Uani 1 1 d .
H14 H 1.0057 0.7006 0.6843 0.033 Uiso 1 1 calc R
C15 C 1.0385(5) 0.8541(3) 0.69641(15) 0.0314(8) Uani 1 1 d .
C16 C 1.0550(5) 0.8842(2) 0.63175(14) 0.0274(7) Uani 1 1 d .
C17 C 0.8446(6) 0.8614(3) 0.60920(17) 0.0482(10) Uani 1 1 d .
H17A H 0.7589 0.9187 0.6159 0.058 Uiso 1 1 calc R
H17B H 0.8466 0.8466 0.5683 0.058 Uiso 1 1 calc R
C18 C 0.7754(6) 0.7675(3) 0.64394(17) 0.0498(10) Uani 1 1 d .
H18A H 0.6434 0.7776 0.6579 0.060 Uiso 1 1 calc R
H18B H 0.7776 0.7074 0.6199 0.060 Uiso 1 1 calc R
C19 C 1.2008(6) 0.8170(3) 0.59850(18) 0.0554(11) Uani 1 1 d .
H19A H 1.3304 0.8284 0.6129 0.083 Uiso 1 1 calc R
H19B H 1.1960 0.8336 0.5583 0.083 Uiso 1 1 calc R
H19C H 1.1667 0.7470 0.6036 0.083 Uiso 1 1 calc R
C20 C 1.1187(5) 0.9949(2) 0.62381(13) 0.0300(7) Uani 1 1 d .
C21 C 0.9351(6) 0.9370(3) 0.73023(15) 0.0462(10) Uani 1 1 d .
H10A H 1.0109 0.9981 0.7287 0.069 Uiso 1 1 calc R
H10B H 0.9206 0.9161 0.7696 0.069 Uiso 1 1 calc R
H10C H 0.8086 0.9491 0.7138 0.069 Uiso 1 1 calc R
C22 C 1.2390(6) 0.8359(4) 0.72491(19) 0.0582(13) Uani 1 1 d .
H11A H 1.2233 0.8330 0.7659 0.087 Uiso 1 1 calc R
H11B H 1.3258 0.8904 0.7152 0.087 Uiso 1 1 calc R
H11C H 1.2926 0.7731 0.7114 0.087 Uiso 1 1 calc R
N1 N 0.5628(4) 0.8541(2) 0.87404(13) 0.0340(7) Uani 1 1 d .
N2 N 0.5643(4) 0.6899(2) 0.94444(11) 0.0304(6) Uani 1 1 d .
N3 N 0.5455(4) 0.7800(2) 1.02498(13) 0.0327(7) Uani 1 1 d .
O1 O 0.9230(4) 0.71585(19) 0.79519(10) 0.0429(7) Uani 1 1 d .
O2 O 0.6396(3) 0.7154(2) 0.75255(10) 0.0432(6) Uani 1 1 d .
O3 O 1.0046(4) 1.05617(18) 0.59918(10) 0.0397(6) Uani 1 1 d .
O4 O 1.2850(3) 1.01754(17) 0.64251(11) 0.0376(6) Uani 1 1 d .
O5 O 0.2888(4) 0.6434(3) 0.83393(14) 0.0493(8) Uani 1 1 d .

loop_
_atom_site_aniso_label
_atom_site_aniso_U_11
_atom_site_aniso_U_22
_atom_site_aniso_U_33
_atom_site_aniso_U_23
_atom_site_aniso_U_13
_atom_site_aniso_U_12
Cd1 0.02945(11) 0.03126(11) 0.02723(12) -0.00170(10) 0.00336(10) -0.00008(11)
C1 0.0337(18) 0.051(2) 0.036(2) 0.0065(18) 0.0039(15) 0.0036(16)
C2 0.0420(19) 0.0386(19) 0.046(2) 0.0107(18) 0.0043(17) 0.0054(16)
C3 0.051(2) 0.036(2) 0.060(3) -0.0049(19) 0.004(2) 0.0018(18)
C4 0.0355(18) 0.037(2) 0.039(2) -0.0034(17) -0.0011(16) 0.0053(16)
C5 0.0199(15) 0.0354(18) 0.036(2) -0.0030(15) -0.0026(13) 0.0010(14)
C6 0.0236(15) 0.0324(17) 0.0255(17) -0.0070(14) 0.0015(12) 0.0030(13)
C7 0.0255(14) 0.0357(17) 0.0317(17) -0.0003(17) 0.0008(12) 0.0047(16)
C8 0.0383(19) 0.050(2) 0.0275(19) -0.0035(16) 0.0059(15) 0.0059(17)
C9 0.0372(19) 0.054(2) 0.040(2) 0.0116(19) 0.0034(17) 0.0000(19)
C10 0.046(2) 0.038(2) 0.046(2) 0.0090(18) 0.0061(18) 0.0013(18)
C11 0.0365(19) 0.0340(19) 0.035(2) -0.0036(16) 0.0055(15) 0.0019(15)
C12 0.0260(17) 0.0365(19) 0.033(2) -0.0005(15) 0.0006(13) 0.0043(15)
C13 0.0326(17) 0.0275(16) 0.0317(19) 0.0008(14) 0.0050(14) -0.0029(14)
C14 0.0271(17) 0.0290(16) 0.0259(17) 0.0003(13) 0.0058(13) -0.0021(14)
C15 0.0325(17) 0.0325(19) 0.0294(18) 0.0017(14) -0.0021(14) -0.0040(14)
C16 0.0264(16) 0.0269(16) 0.0288(18) 0.0020(13) -0.0002(12) -0.0035(13)
C17 0.051(3) 0.055(2) 0.039(2) 0.0112(18) -0.0112(18) -0.013(2)
C18 0.044(2) 0.071(3) 0.034(2) 0.003(2) -0.0028(18) -0.022(2)
C19 0.063(3) 0.038(2) 0.065(3) -0.008(2) 0.020(2) -0.004(2)
C20 0.0346(17) 0.0321(16) 0.0234(15) 0.0013(13) 0.0106(15) -0.0020(16)
C21 0.067(3) 0.036(2) 0.035(2) -0.0033(16) 0.0136(18) 0.0006(19)
C22 0.041(2) 0.071(3) 0.063(3) 0.026(3) -0.0166(19) -0.017(2)
N1 0.0273(15) 0.0391(16) 0.0355(16) 0.0007(13) -0.0017(11) 0.0004(12)
N2 0.0262(14) 0.0341(16) 0.0308(15) -0.0033(13) 0.0034(10) 0.0043(12)
N3 0.0304(14) 0.0348(16) 0.0329(17) -0.0056(13) 0.0005(12) 0.0011(12)
O1 0.0394(15) 0.0580(17) 0.0313(13) 0.0116(11) -0.0032(11) -0.0073(12)
O2 0.0263(12) 0.0661(18) 0.0372(14) 0.0099(12) 0.0053(11) -0.0007(13)
O3 0.0495(16) 0.0335(14) 0.0363(14) 0.0100(11) 0.0045(12) 0.0090(12)
O4 0.0356(13) 0.0309(12) 0.0464(16) 0.0047(11) 0.0043(11) -0.0086(10)
O5 0.0307(14) 0.065(2) 0.052(2) 0.0193(15) -0.0067(13) -0.0096(14)

loop_
_atom_type_symbol
_atom_type_description
_atom_type_scat_dispersion_real
_atom_type_scat_dispersion_imag
_atom_type_scat_source
C C 0.0033 0.0016 'International Tables Vol C Tables 4.2.6.8 and 6.1.1.4'
H H 0.0000 0.0000 'International Tables Vol C Tables 4.2.6.8 and 6.1.1.4'
Cd Cd -0.8075 1.2024 'International Tables Vol C Tables 4.2.6.8 and 6.1.1.4'
N N 0.0061 0.0033 'International Tables Vol C Tables 4.2.6.8 and 6.1.1.4'
O O 0.0106 0.0060 'International Tables Vol C Tables 4.2.6.8 and 6.1.1.4'

loop_
_geom_angle_atom_site_label_1
_geom_angle_atom_site_label_2
_geom_angle_atom_site_label_3
_geom_angle
_geom_angle_site_symmetry_1
_geom_angle_site_symmetry_3
O4 Cd1 O2 106.76(9) 4_746 .
O4 Cd1 N2 91.03(10) 4_746 .
O2 Cd1 N2 162.15(10) . .
O4 Cd1 O5 97.61(11) 4_746 .
O2 Cd1 O5 88.78(10) . .
N2 Cd1 O5 90.20(10) . .
O4 Cd1 N1 157.65(9) 4_746 .
O2 Cd1 N1 92.27(10) . .
N2 Cd1 N1 70.04(10) . .
O5 Cd1 N1 94.33(11) . .
O4 Cd1 O1 89.16(8) 4_746 .
O2 Cd1 O1 54.18(8) . .
N2 Cd1 O1 126.65(9) . .
O5 Cd1 O1 142.53(10) . .
N1 Cd1 O1 92.79(9) . .
N1 C1 C2 123.6(4) . .
N1 C1 H1 118.2 . .
C2 C1 H1 118.2 . .
C3 C2 C1 117.9(4) . .
C3 C2 H2 121.1 . .
C1 C2 H2 121.1 . .
C2 C3 C4 119.6(4) . .
C2 C3 H13 120.2 . .
C4 C3 H13 120.2 . .
C5 C4 C3 118.6(4) . .
C5 C4 H4 120.7 . .
C3 C4 H4 120.7 . .
N1 C5 C4 122.3(3) . .
N1 C5 C6 114.4(3) . .
C4 C5 C6 123.3(3) . .
N2 C6 N3 113.3(3) . .
N2 C6 C5 121.5(3) . .
N3 C6 C5 125.2(3) . .
N3 C7 C8 133.0(3) . .
N3 C7 C12 105.3(3) . .
C8 C7 C12 121.7(4) . .
C9 C8 C7 117.0(3) . .
C9 C8 H8 121.5 . .
C7 C8 H8 121.5 . .
C8 C9 C10 121.8(4) . .
C8 C9 H9 119.1 . .
C10 C9 H9 119.1 . .
C11 C10 C9 122.1(4) . .
C11 C10 H10 119.0 . .
C9 C10 H10 119.0 . .
C10 C11 C12 116.9(3) . .
C10 C11 H11 121.6 . .
C12 C11 H11 121.6 . .
N2 C12 C11 130.4(3) . .
N2 C12 C7 109.1(3) . .
C11 C12 C7 120.5(3) . .
O2 C13 O1 121.0(3) . .
O2 C13 C14 119.3(3) . .
O1 C13 C14 119.7(3) . .
C18 C14 C13 114.5(3) . .
C18 C14 C15 106.6(3) . .
C13 C14 C15 114.2(3) . .
C18 C14 H14 107.0 . .
C13 C14 H14 107.0 . .
C15 C14 H14 107.0 . .
C21 C15 C22 107.7(3) . .
C21 C15 C14 111.6(3) . .
C22 C15 C14 111.5(3) . .
C21 C15 C16 110.4(3) . .
C22 C15 C16 112.9(3) . .
C14 C15 C16 102.7(3) . .
C20 C16 C19 107.6(3) . .
C20 C16 C15 112.3(3) . .
C19 C16 C15 112.5(3) . .
C20 C16 C17 113.9(3) . .
C19 C16 C17 108.5(3) . .
C15 C16 C17 102.0(3) . .
C18 C17 C16 105.1(3) . .
C18 C17 H17A 110.7 . .
C16 C17 H17A 110.7 . .
C18 C17 H17B 110.7 . .
C16 C17 H17B 110.7 . .
H17A C17 H17B 108.8 . .
C14 C18 C17 106.6(3) . .
C14 C18 H18A 110.4 . .
C17 C18 H18A 110.4 . .
C14 C18 H18B 110.4 . .
C17 C18 H18B 110.4 . .
H18A C18 H18B 108.6 . .
C16 C19 H19A 109.5 . .
C16 C19 H19B 109.5 . .
H19A C19 H19B 109.5 . .
C16 C19 H19C 109.5 . .
H19A C19 H19C 109.5 . .
H19B C19 H19C 109.5 . .
O4 C20 O3 124.5(3) . .
O4 C20 C16 116.3(3) . .
O3 C20 C16 119.2(3) . .
C15 C21 H10A 109.5 . .
C15 C21 H10B 109.5 . .
H10A C21 H10B 109.5 . .
C15 C21 H10C 109.5 . .
H10A C21 H10C 109.5 . .
H10B C21 H10C 109.5 . .
C15 C22 H11A 109.5 . .
C15 C22 H11B 109.5 . .
H11A C22 H11B 109.5 . .
C15 C22 H11C 109.5 . .
H11A C22 H11C 109.5 . .
H11B C22 H11C 109.5 . .
C1 N1 C5 118.0(3) . .
C1 N1 Cd1 126.7(2) . .
C5 N1 Cd1 115.1(2) . .
C6 N2 C12 105.4(3) . .
C6 N2 Cd1 118.2(2) . .
C12 N2 Cd1 136.1(2) . .
C6 N3 C7 107.0(3) . .
C6 N3 H3 121(3) . .
C7 N3 H3 132(3) . .
C13 O1 Cd1 87.19(19) . .
C13 O2 Cd1 97.6(2) . .
C20 O4 Cd1 122.7(2) . 4_756
Cd1 O5 H5A 127(4) . .
Cd1 O5 H5B 114(4) . .
H5A O5 H5B 108(5) . .

loop_
_geom_bond_atom_site_label_1
_geom_bond_atom_site_label_2
_geom_bond_distance
_geom_bond_site_symmetry_2
Cd1 O4 2.222(2) 4_746
Cd1 O2 2.277(2) .
Cd1 N2 2.282(3) .
Cd1 O5 2.301(3) .
Cd1 N1 2.445(3) .
Cd1 O1 2.491(3) .
C1 N1 1.324(4) .
C1 C2 1.391(5) .
C1 H1 0.9300 .
C2 C3 1.371(5) .
C2 H2 0.9300 .
C3 C4 1.391(5) .
C3 H13 0.9300 .
C4 C5 1.379(5) .
C4 H4 0.9300 .
C5 N1 1.350(4) .
C5 C6 1.469(5) .
C6 N2 1.315(4) .
C6 N3 1.346(4) .
C7 N3 1.386(4) .
C7 C8 1.388(5) .
C7 C12 1.404(5) .
C8 C9 1.365(5) .
C8 H8 0.9300 .
C9 C10 1.390(5) .
C9 H9 0.9300 .
C10 C11 1.377(5) .
C10 H10 0.9300 .
C11 C12 1.392(5) .
C11 H11 0.9300 .
C12 N2 1.387(4) .
C13 O2 1.244(4) .
C13 O1 1.260(4) .
C13 C14 1.522(4) .
C14 C18 1.521(5) .
C14 C15 1.545(4) .
C14 H14 0.9800 .
C15 C21 1.523(5) .
C15 C22 1.543(5) .
C15 C16 1.559(5) .
C16 C20 1.537(4) .
C16 C19 1.543(5) .
C16 C17 1.563(5) .
C17 C18 1.553(5) .
C17 H17A 0.9700 .
C17 H17B 0.9700 .
C18 H18A 0.9700 .
C18 H18B 0.9700 .
C19 H19A 0.9600 .
C19 H19B 0.9600 .
C19 H19C 0.9600 .
C20 O4 1.255(4) .
C20 O3 1.262(4) .
C21 H10A 0.9600 .
C21 H10B 0.9600 .
C21 H10C 0.9600 .
C22 H11A 0.9600 .
C22 H11B 0.9600 .
C22 H11C 0.9600 .
N3 H3 0.90(5) .
O4 Cd1 2.222(2) 4_756
O5 H5A 0.81(5) .
O5 H5B 0.87(6) .

loop_
_geom_hbond_atom_site_label_D
_geom_hbond_atom_site_label_H
_geom_hbond_atom_site_label_A
_geom_hbond_distance_DH
_geom_hbond_distance_HA
_geom_hbond_distance_DA
_geom_hbond_angle_DHA
_geom_hbond_site_symmetry_A
N3 H3 O3 0.90(5) 1.89(5) 2.787(4) 169(5) 2_675
O5 H5B O3 0.87(6) 1.99(6) 2.790(4) 151(5) 4_646

loop_
_geom_torsion_atom_site_label_1
_geom_torsion_atom_site_label_2
_geom_torsion_atom_site_label_3
_geom_torsion_atom_site_label_4
_geom_torsion
_geom_torsion_site_symmetry_1
_geom_torsion_site_symmetry_4
N1 C1 C2 C3 0.3(6) . .
C1 C2 C3 C4 -0.9(6) . .
C2 C3 C4 C5 0.0(6) . .
C3 C4 C5 N1 1.6(5) . .
C3 C4 C5 C6 -178.0(3) . .
N1 C5 C6 N2 0.2(4) . .
C4 C5 C6 N2 179.9(3) . .
N1 C5 C6 N3 -179.7(3) . .
C4 C5 C6 N3 0.0(5) . .
N3 C7 C8 C9 178.5(3) . .
C12 C7 C8 C9 -1.1(5) . .
C7 C8 C9 C10 -0.3(6) . .
C8 C9 C10 C11 1.0(6) . .
C9 C10 C11 C12 -0.2(5) . .
C10 C11 C12 N2 179.7(3) . .
C10 C11 C12 C7 -1.2(5) . .
N3 C7 C12 N2 1.5(4) . .
C8 C7 C12 N2 -178.8(3) . .
N3 C7 C12 C11 -177.8(3) . .
C8 C7 C12 C11 1.9(5) . .
O2 C13 C14 C18 0.9(5) . .
O1 C13 C14 C18 179.7(3) . .
O2 C13 C14 C15 124.2(3) . .
O1 C13 C14 C15 -57.0(4) . .
C18 C14 C15 C21 85.1(3) . .
C13 C14 C15 C21 -42.4(4) . .
C18 C14 C15 C22 -154.4(3) . .
C13 C14 C15 C22 78.1(4) . .
C18 C14 C15 C16 -33.2(3) . .
C13 C14 C15 C16 -160.7(3) . .
C21 C15 C16 C20 44.2(4) . .
C22 C15 C16 C20 -76.4(4) . .
C14 C15 C16 C20 163.4(3) . .
C21 C15 C16 C19 165.8(3) . .
C22 C15 C16 C19 45.2(4) . .
C14 C15 C16 C19 -75.0(3) . .
C21 C15 C16 C17 -78.1(3) . .
C22 C15 C16 C17 161.3(3) . .
C14 C15 C16 C17 41.1(3) . .
C20 C16 C17 C18 -155.4(3) . .
C19 C16 C17 C18 84.8(4) . .
C15 C16 C17 C18 -34.2(4) . .
C13 C14 C18 C17 139.1(3) . .
C15 C14 C18 C17 11.8(4) . .
C16 C17 C18 C14 14.2(4) . .
C19 C16 C20 O4 -61.3(4) . .
C15 C16 C20 O4 63.1(4) . .
C17 C16 C20 O4 178.4(3) . .
C19 C16 C20 O3 118.3(3) . .
C15 C16 C20 O3 -117.4(3) . .
C17 C16 C20 O3 -2.1(4) . .
C2 C1 N1 C5 1.2(5) . .
C2 C1 N1 Cd1 -174.2(3) . .
C4 C5 N1 C1 -2.2(5) . .
C6 C5 N1 C1 177.5(3) . .
C4 C5 N1 Cd1 173.8(3) . .
C6 C5 N1 Cd1 -6.6(3) . .
O4 Cd1 N1 C1 149.3(3) 4_746 .
O2 Cd1 N1 C1 0.5(3) . .
N2 Cd1 N1 C1 -177.1(3) . .
O5 Cd1 N1 C1 -88.5(3) . .
O1 Cd1 N1 C1 54.7(3) . .
O4 Cd1 N1 C5 -26.3(4) 4_746 .
O2 Cd1 N1 C5 -175.1(2) . .
N2 Cd1 N1 C5 7.3(2) . .
O5 Cd1 N1 C5 95.9(2) . .
O1 Cd1 N1 C5 -120.9(2) . .
N3 C6 N2 C12 1.8(4) . .
C5 C6 N2 C12 -178.1(3) . .
N3 C6 N2 Cd1 -173.2(2) . .
C5 C6 N2 Cd1 6.9(4) . .
C11 C12 N2 C6 177.2(4) . .
C7 C12 N2 C6 -2.0(3) . .
C11 C12 N2 Cd1 -9.2(6) . .
C7 C12 N2 Cd1 171.6(2) . .
O4 Cd1 N2 C6 160.6(2) 4_746 .
O2 Cd1 N2 C6 -15.1(5) . .
O5 Cd1 N2 C6 -101.8(2) . .
N1 Cd1 N2 C6 -7.2(2) . .
O1 Cd1 N2 C6 70.9(3) . .
O4 Cd1 N2 C12 -12.4(3) 4_746 .
O2 Cd1 N2 C12 171.9(3) . .
O5 Cd1 N2 C12 85.2(3) . .
N1 Cd1 N2 C12 179.8(3) . .
O1 Cd1 N2 C12 -102.1(3) . .
N2 C6 N3 C7 -0.9(4) . .
C5 C6 N3 C7 179.0(3) . .
C8 C7 N3 C6 179.9(3) . .
C12 C7 N3 C6 -0.4(3) . .
O2 C13 O1 Cd1 -0.9(3) . .
C14 C13 O1 Cd1 -179.7(3) . .
O4 Cd1 O1 C13 112.0(2) 4_746 .
O2 Cd1 O1 C13 0.54(19) . .
N2 Cd1 O1 C13 -157.32(19) . .
O5 Cd1 O1 C13 10.6(3) . .
N1 Cd1 O1 C13 -90.3(2) . .
O1 C13 O2 Cd1 1.0(4) . .
C14 C13 O2 Cd1 179.8(2) . .
O4 Cd1 O2 C13 -76.9(2) 4_746 .
N2 Cd1 O2 C13 98.7(3) . .
O5 Cd1 O2 C13 -174.5(2) . .
N1 Cd1 O2 C13 91.3(2) . .
O1 Cd1 O2 C13 -0.55(19) . .
O3 C20 O4 Cd1 13.3(4) . 4_756
C16 C20 O4 Cd1 -167.2(2) . 4_756
